data_7229559
loop_
_publ_author_name
'Park, Da-Ae'
'Ryu, Ji Yeon'
'Lee, Junseong'
'Hong, Sukwon'

_publ_section_title
;
 Bifunctional N-heterocyclic carbene ligands for Cu-catalyzed direct C--H
 carboxylation with CO2
;
_journal_issue 83
_journal_name_full 'RSC Advances'
_journal_page_first 52496
_journal_paper_doi 10.1039/C7RA11414A
_journal_volume 7
_journal_year 2017
_chemical_formula_sum 'C27.5 H32 Cl Cu N2 O3.5'
_chemical_formula_weight 545.54
_chemical_name_systematic
;
 ?
;
_space_group_crystal_system triclinic
_space_group_IT_number 2
_space_group_name_Hall '-P 1'
_space_group_name_H-M_alt 'P -1'
_symmetry_space_group_name_Hall '-P 1'
_symmetry_space_group_name_H-M 'P -1'
_atom_sites_solution_hydrogens geom
_audit_creation_method SHELXL-2014
_audit_update_record
;
2017-09-26 deposited with the CCDC.
2017-11-07 downloaded from the CCDC.
;
_cell_angle_alpha 99.8551(8)
_cell_angle_beta 103.2083(8)
_cell_angle_gamma 116.2178(7)
_cell_formula_units_Z 2
_cell_length_a 10.6797(2)
_cell_length_b 11.1444(2)
_cell_length_c 13.1053(2)
_cell_measurement_reflns_used 5976
_cell_measurement_temperature 296(2)
_cell_measurement_theta_max 24.20
_cell_measurement_theta_min 2.20
_cell_volume 1294.49(4)
_computing_structure_refinement 'SHELXL-2014 (Sheldrick, 2014)'
_diffrn_ambient_temperature 296(2)
_diffrn_measured_fraction_theta_full 0.999
_diffrn_measured_fraction_theta_max 0.999
_diffrn_measurement_device_type 'Bruker APEX-II CCD'
_diffrn_measurement_method '\f and \w scans'
_diffrn_radiation_type MoK\a
_diffrn_radiation_wavelength 0.71073
_diffrn_reflns_av_R_equivalents 0.0279
_diffrn_reflns_av_unetI/netI 0.0392
_diffrn_reflns_Laue_measured_fraction_full 0.999
_diffrn_reflns_Laue_measured_fraction_max 0.999
_diffrn_reflns_limit_h_max 12
_diffrn_reflns_limit_h_min -12
_diffrn_reflns_limit_k_max 13
_diffrn_reflns_limit_k_min -13
_diffrn_reflns_limit_l_max 15
_diffrn_reflns_limit_l_min -15
_diffrn_reflns_number 17569
_diffrn_reflns_point_group_measured_fraction_full 0.999
_diffrn_reflns_point_group_measured_fraction_max 0.999
_diffrn_reflns_theta_full 25.242
_diffrn_reflns_theta_max 25.376
_diffrn_reflns_theta_min 2.144
_exptl_absorpt_coefficient_mu 0.981
_exptl_crystal_density_diffrn 1.400
_exptl_crystal_description block
_exptl_crystal_F_000 570
_refine_diff_density_max 0.836
_refine_diff_density_min -0.422
_refine_diff_density_rms 0.063
_refine_ls_extinction_method none
_refine_ls_goodness_of_fit_ref 0.997
_refine_ls_hydrogen_treatment constr
_refine_ls_matrix_type full
_refine_ls_number_parameters 359
_refine_ls_number_reflns 4739
_refine_ls_number_restraints 4
_refine_ls_restrained_S_all 1.028
_refine_ls_R_factor_all 0.0689
_refine_ls_R_factor_gt 0.0481
_refine_ls_shift/su_max 0.003
_refine_ls_shift/su_mean 0.000
_refine_ls_structure_factor_coef Fsqd
_refine_ls_weighting_details 'w=1/[\s^2^(Fo^2^)+(0.0707P)^2^+1.0000P] where P=(Fo^2^+2Fc^2^)/3'
_refine_ls_weighting_scheme calc
_refine_ls_wR_factor_gt 0.1226
_refine_ls_wR_factor_ref 0.1329
_reflns_Friedel_coverage 0.000
_reflns_number_gt 3521
_reflns_number_total 4739
_reflns_threshold_expression 'I > 2\s(I)'
_cod_data_source_file c7ra11414a2.cif
_cod_data_source_block hsw33_1-1
_cod_original_formula_sum 'C27.50 H32 Cl Cu N2 O3.50'
_cod_database_code 7229559
_shelx_space_group_comment
;
The symmetry employed for this shelxl refinement is uniquely defined
by the following loop, which should always be used as a source of
symmetry information in preference to the above space-group names.
They are only intended as comments.
;
_shelxl_version_number 2014-3

loop_
_space_group_symop_operation_xyz
'x, y, z'
'-x, -y, -z'

loop_
_atom_site_label
_atom_site_type_symbol
_atom_site_fract_x
_atom_site_fract_y
_atom_site_fract_z
_atom_site_U_iso_or_equiv
_atom_site_adp_type
_atom_site_occupancy
_atom_site_site_symmetry_order
_atom_site_calc_flag
_atom_site_refinement_flags_posn
_atom_site_refinement_flags_adp
_atom_site_refinement_flags_occupancy
_atom_site_disorder_assembly
_atom_site_disorder_group
Cu1 Cu 0.75508(4) -0.04115(4) 0.71812(3) 0.04148(17) Uani 1 1 d . . . . .
Cl1 Cl 0.76477(11) -0.21405(10) 0.75838(8) 0.0530(3) Uani 1 1 d . . . . .
N1 N 0.7149(3) 0.2026(3) 0.7124(2) 0.0372(6) Uani 1 1 d . . . . .
N2 N 0.7440(3) 0.1195(3) 0.5651(2) 0.0372(6) Uani 1 1 d . . . . .
C1 C 0.7404(3) 0.1010(3) 0.6654(3) 0.0328(7) Uani 1 1 d . . . . .
C2 C 0.7217(4) 0.2294(4) 0.5501(3) 0.0434(9) Uani 1 1 d . . . . .
H2 H 0.7200 0.2604 0.4885 0.052 Uiso 1 1 calc R U . . .
C3 C 0.7030(3) 0.2826(4) 0.6420(3) 0.0422(8) Uani 1 1 d . . . . .
C4 C 0.6797(4) 0.3964(4) 0.6802(4) 0.0483(9) Uani 1 1 d . . . . .
H4 H 0.6693 0.4501 0.6353 0.058 Uiso 1 1 calc R U . . .
C5 C 0.6731(4) 0.4246(4) 0.7820(4) 0.0541(10) Uani 1 1 d . . . . .
H5 H 0.6612 0.5004 0.8084 0.065 Uiso 1 1 calc R U . . .
C6 C 0.6842(4) 0.3405(4) 0.8504(3) 0.0481(9) Uani 1 1 d . . . . .
H6 H 0.6773 0.3617 0.9200 0.058 Uiso 1 1 calc R U . . .
C7 C 0.7042(3) 0.2313(4) 0.8171(3) 0.0422(8) Uani 1 1 d . . . . .
C8 C 0.7150(4) 0.1369(4) 0.8818(3) 0.0406(8) Uani 1 1 d . . . . .
C9 C 0.5861(4) 0.0131(4) 0.8709(3) 0.0436(8) Uani 1 1 d . . . . .
C10 C 0.5999(4) -0.0723(4) 0.9332(3) 0.0541(10) Uani 1 1 d . . . . .
H10 H 0.5147 -0.1529 0.9276 0.065 Uiso 1 1 calc R U . . .
C11 C 0.7361(5) -0.0416(5) 1.0033(3) 0.0568(11) Uani 1 1 d . . . . .
C12 C 0.8598(5) 0.0809(5) 1.0149(3) 0.0615(12) Uani 1 1 d . . . . .
H12 H 0.9512 0.1042 1.0638 0.074 Uiso 1 1 calc R U . . .
C13 C 0.8533(4) 0.1711(4) 0.9561(3) 0.0522(10) Uani 1 1 d . . . . .
C14 C 0.4374(4) -0.0294(4) 0.7907(3) 0.0522(10) Uani 1 1 d . . . . .
H14A H 0.4326 -0.0653 0.7170 0.078 Uiso 1 1 calc R U . . .
H14B H 0.4241 0.0510 0.7965 0.078 Uiso 1 1 calc R U . . .
H14C H 0.3603 -0.1010 0.8072 0.078 Uiso 1 1 calc R U . . .
C15 C 0.7491(6) -0.1421(5) 1.0635(4) 0.0803(14) Uani 1 1 d . . . . .
H15A H 0.7470 -0.2177 1.0139 0.120 Uiso 1 1 calc R U . . .
H15B H 0.6675 -0.1795 1.0901 0.120 Uiso 1 1 calc R U . . .
H15C H 0.8411 -0.0929 1.1246 0.120 Uiso 1 1 calc R U . . .
C16 C 0.9929(4) 0.3041(4) 0.9675(5) 0.0833(16) Uani 1 1 d . . . . .
H16A H 1.0765 0.3148 1.0232 0.125 Uiso 1 1 calc R U . . .
H16B H 0.9807 0.3841 0.9882 0.125 Uiso 1 1 calc R U . . .
H16C H 1.0097 0.2973 0.8984 0.125 Uiso 1 1 calc R U . . .
C17 C 0.7725(3) 0.0354(3) 0.4876(3) 0.0367(8) Uani 1 1 d . . . . .
C18 C 0.6932(4) -0.1099(4) 0.4595(3) 0.0403(8) Uani 1 1 d . . . . .
H18 H 0.6170 -0.1531 0.4866 0.048 Uiso 1 1 calc R U . . .
C19 C 0.7273(4) -0.1902(4) 0.3913(3) 0.0449(9) Uani 1 1 d . . . . .
H19 H 0.6752 -0.2878 0.3728 0.054 Uiso 1 1 calc R U . . .
C20 C 0.8395(4) -0.1245(4) 0.3508(3) 0.0475(9) Uani 1 1 d . . . . .
H20 H 0.8637 -0.1786 0.3058 0.057 Uiso 1 1 calc R U . . .
C21 C 0.9165(4) 0.0201(4) 0.3758(3) 0.0452(9) Uani 1 1 d . . . . .
H21 H 0.9891 0.0625 0.3454 0.054 Uiso 1 1 calc R U . . .
C22 C 0.8850(4) 0.1017(4) 0.4462(3) 0.0394(8) Uani 1 1 d . . . . .
C23 C 1.0620(4) 0.3219(4) 0.4312(3) 0.0531(10) Uani 1 1 d . . . . .
H23A H 1.1281 0.2843 0.4289 0.064 Uiso 1 1 calc R U . . .
H23B H 1.1220 0.4198 0.4767 0.064 Uiso 1 1 calc R U . . .
C24 C 0.9872(4) 0.3142(4) 0.3166(3) 0.0499(9) Uani 1 1 d . . . . .
H24A H 1.0606 0.3548 0.2821 0.060 Uiso 1 1 calc R U . . .
H24B H 0.9178 0.2169 0.2722 0.060 Uiso 1 1 calc R U . . .
C25 C 0.8736(6) 0.4201(5) 0.2240(4) 0.0756(14) Uani 1 1 d . . . . .
H25A H 0.7849 0.3381 0.1699 0.091 Uiso 1 1 calc R U . A 1
H25B H 0.9539 0.4432 0.1946 0.091 Uiso 1 1 calc R U . A 1
C26 C 0.8464(12) 0.5419(12) 0.2453(9) 0.068(3) Uani 0.5 1 d D . P B 1
H26A H 0.9222 0.6159 0.3122 0.082 Uiso 0.5 1 calc R U P B 1
H26B H 0.8475 0.5803 0.1843 0.082 Uiso 0.5 1 calc R U P B 1
O3 O 0.7072(10) 0.4877(10) 0.2565(7) 0.083(2) Uani 0.5 1 d D . P B 1
C27 C 0.5979(13) 0.4533(13) 0.1609(10) 0.086(4) Uani 0.5 1 d D . P B 1
H27A H 0.5985 0.5370 0.1513 0.128 Uiso 0.5 1 calc R U P B 1
H27B H 0.5033 0.3895 0.1639 0.128 Uiso 0.5 1 calc R U P B 1
H27C H 0.6149 0.4092 0.1000 0.128 Uiso 0.5 1 calc R U P B 1
C26A C 0.7449(16) 0.4527(12) 0.2308(9) 0.065(3) Uani 0.5 1 d D . P B 2
H26C H 0.6667 0.3763 0.2441 0.078 Uiso 0.5 1 calc R U P B 2
H26D H 0.7832 0.5390 0.2896 0.078 Uiso 0.5 1 calc R U P B 2
O3A O 0.6918(7) 0.4662(6) 0.1289(5) 0.0624(15) Uani 0.5 1 d D . P B 2
C27A C 0.5838(15) 0.5064(14) 0.1192(11) 0.084(4) Uani 0.5 1 d D . P B 2
H27D H 0.5077 0.4470 0.1439 0.126 Uiso 0.5 1 calc R U P B 2
H27E H 0.5407 0.4971 0.0435 0.126 Uiso 0.5 1 calc R U P B 2
H27F H 0.6289 0.6025 0.1636 0.126 Uiso 0.5 1 calc R U P B 2
C101 C 0.4649(12) 0.5513(12) 0.5448(10) 0.068(3) Uani 0.5 1 d D . P C -1
H10A H 0.4502 0.5703 0.4756 0.102 Uiso 0.5 1 calc R U P C -1
H10B H 0.4134 0.4514 0.5318 0.102 Uiso 0.5 1 calc R U P C -1
H10C H 0.5691 0.5894 0.5822 0.102 Uiso 0.5 1 calc R U P C -1
O4 O 0.4289(10) 0.5915(10) 0.5870(7) 0.092(3) Uani 0.5 1 d D . P C -1
H4A H 0.4262 0.5627 0.6405 0.138 Uiso 0.5 1 calc R U P C -1
O1 O 0.9580(3) 0.2452(2) 0.4811(2) 0.0479(6) Uani 1 1 d . . . . .
O2 O 0.9109(3) 0.3899(3) 0.3235(2) 0.0609(7) Uani 1 1 d . . . . .

loop_
_atom_site_aniso_label
_atom_site_aniso_U_11
_atom_site_aniso_U_22
_atom_site_aniso_U_33
_atom_site_aniso_U_23
_atom_site_aniso_U_13
_atom_site_aniso_U_12
Cu1 0.0373(3) 0.0390(3) 0.0469(3) 0.0124(2) 0.00706(19) 0.0220(2)
Cl1 0.0580(6) 0.0493(6) 0.0565(6) 0.0194(5) 0.0103(5) 0.0343(5)
N1 0.0270(14) 0.0307(15) 0.0469(18) 0.0087(13) 0.0052(12) 0.0136(12)
N2 0.0283(14) 0.0331(15) 0.0482(17) 0.0121(13) 0.0074(12) 0.0166(12)
C1 0.0216(15) 0.0306(18) 0.0369(19) 0.0081(14) 0.0031(13) 0.0098(14)
C2 0.0315(18) 0.040(2) 0.058(2) 0.0186(17) 0.0101(16) 0.0182(16)
C3 0.0257(17) 0.037(2) 0.059(2) 0.0158(17) 0.0081(16) 0.0139(15)
C4 0.0320(19) 0.034(2) 0.074(3) 0.0164(19) 0.0103(18) 0.0166(17)
C5 0.039(2) 0.035(2) 0.080(3) 0.006(2) 0.013(2) 0.0195(17)
C6 0.0372(19) 0.039(2) 0.062(2) 0.0075(18) 0.0124(17) 0.0189(17)
C7 0.0241(16) 0.040(2) 0.048(2) 0.0009(16) 0.0031(15) 0.0125(15)
C8 0.0352(18) 0.039(2) 0.039(2) 0.0009(15) 0.0004(15) 0.0215(17)
C9 0.0390(19) 0.056(2) 0.039(2) 0.0160(17) 0.0119(16) 0.0274(19)
C10 0.054(2) 0.067(3) 0.050(2) 0.026(2) 0.0175(19) 0.034(2)
C11 0.074(3) 0.070(3) 0.037(2) 0.0115(19) 0.008(2) 0.051(3)
C12 0.063(3) 0.068(3) 0.046(2) -0.004(2) -0.0101(19) 0.048(3)
C13 0.040(2) 0.048(2) 0.051(2) -0.0070(18) -0.0040(17) 0.0251(19)
C14 0.0349(19) 0.055(2) 0.062(3) 0.024(2) 0.0079(18) 0.0205(18)
C15 0.102(4) 0.102(4) 0.059(3) 0.033(3) 0.014(3) 0.073(3)
C16 0.042(2) 0.052(3) 0.119(4) -0.005(3) -0.011(2) 0.024(2)
C17 0.0312(17) 0.038(2) 0.0405(19) 0.0121(15) 0.0052(14) 0.0203(16)
C18 0.0323(17) 0.042(2) 0.042(2) 0.0139(16) 0.0040(15) 0.0188(16)
C19 0.041(2) 0.039(2) 0.047(2) 0.0081(17) 0.0032(17) 0.0214(17)
C20 0.048(2) 0.057(3) 0.047(2) 0.0150(18) 0.0109(18) 0.036(2)
C21 0.0383(19) 0.056(2) 0.046(2) 0.0195(18) 0.0123(17) 0.0271(19)
C22 0.0322(17) 0.040(2) 0.043(2) 0.0148(16) 0.0044(15) 0.0191(16)
C23 0.0340(19) 0.052(2) 0.066(3) 0.027(2) 0.0131(18) 0.0140(18)
C24 0.040(2) 0.048(2) 0.064(3) 0.0241(19) 0.0184(18) 0.0208(18)
C25 0.084(3) 0.086(3) 0.068(3) 0.015(3) 0.013(3) 0.062(3)
C26 0.083(7) 0.066(7) 0.089(7) 0.047(6) 0.048(6) 0.048(6)
O3 0.106(7) 0.100(6) 0.071(5) 0.032(5) 0.030(5) 0.072(5)
C27 0.081(9) 0.074(9) 0.057(8) -0.005(6) 0.023(7) 0.012(7)
C26A 0.085(9) 0.051(7) 0.072(7) 0.014(5) 0.034(6) 0.042(6)
O3A 0.076(4) 0.075(4) 0.061(4) 0.028(3) 0.026(3) 0.055(4)
C27A 0.114(10) 0.095(9) 0.083(9) 0.029(7) 0.043(8) 0.080(8)
C101 0.045(6) 0.059(7) 0.069(8) 0.012(6) -0.015(5) 0.020(5)
O4 0.080(6) 0.088(7) 0.059(5) 0.025(5) -0.002(4) 0.014(5)
O1 0.0409(13) 0.0419(15) 0.0575(16) 0.0183(12) 0.0178(12) 0.0166(12)
O2 0.0670(18) 0.0584(17) 0.0609(18) 0.0146(14) 0.0117(14) 0.0407(15)

loop_
_atom_type_symbol
_atom_type_description
_atom_type_scat_dispersion_real
_atom_type_scat_dispersion_imag
_atom_type_scat_source
C C 0.0033 0.0016 'International Tables Vol C Tables 4.2.6.8 and 6.1.1.4'
N N 0.0061 0.0033 'International Tables Vol C Tables 4.2.6.8 and 6.1.1.4'
O O 0.0106 0.0060 'International Tables Vol C Tables 4.2.6.8 and 6.1.1.4'
Cl Cl 0.1484 0.1585 'International Tables Vol C Tables 4.2.6.8 and 6.1.1.4'
Cu Cu 0.3201 1.2651 'International Tables Vol C Tables 4.2.6.8 and 6.1.1.4'
H H 0.0000 0.0000 'International Tables Vol C Tables 4.2.6.8 and 6.1.1.4'

loop_
_geom_angle_atom_site_label_1
_geom_angle_atom_site_label_2
_geom_angle_atom_site_label_3
_geom_angle
C1 Cu1 Cl1 173.46(10)
C1 N1 C7 126.7(3)
C1 N1 C3 111.2(3)
C7 N1 C3 122.1(3)
C1 N2 C2 112.2(3)
C1 N2 C17 122.8(3)
C2 N2 C17 125.1(3)
N1 C1 N2 103.5(3)
N1 C1 Cu1 129.4(2)
N2 C1 Cu1 127.0(2)
C3 C2 N2 106.6(3)
C2 C3 N1 106.5(3)
C2 C3 C4 135.0(4)
N1 C3 C4 118.4(3)
C5 C4 C3 118.8(4)
C4 C5 C6 121.2(4)
C7 C6 C5 121.9(4)
C6 C7 N1 117.7(3)
C6 C7 C8 125.7(4)
N1 C7 C8 116.7(3)
C9 C8 C13 119.3(3)
C9 C8 C7 120.0(3)
C13 C8 C7 120.7(3)
C10 C9 C8 118.6(3)
C10 C9 C14 120.3(3)
C8 C9 C14 121.1(3)
C11 C10 C9 122.3(4)
C12 C11 C10 118.3(4)
C12 C11 C15 120.6(4)
C10 C11 C15 121.1(4)
C11 C12 C13 122.2(4)
C12 C13 C8 119.3(4)
C12 C13 C16 121.2(4)
C8 C13 C16 119.4(4)
C18 C17 C22 120.8(3)
C18 C17 N2 119.8(3)
C22 C17 N2 119.4(3)
C19 C18 C17 119.9(3)
C18 C19 C20 119.4(3)
C19 C20 C21 121.2(3)
C20 C21 C22 119.7(3)
O1 C22 C21 125.1(3)
O1 C22 C17 115.9(3)
C21 C22 C17 119.0(3)
O1 C23 C24 112.8(3)
O2 C24 C23 108.2(3)
O2 C25 C26 109.7(5)
O2 C25 C26A 102.8(5)
O3 C26 C25 105.7(8)
C27 O3 C26 112.1(9)
O3A C26A C25 105.0(8)
C26A O3A C27A 114.9(9)
C22 O1 C23 119.5(3)
C24 O2 C25 110.7(3)

loop_
_geom_bond_atom_site_label_1
_geom_bond_atom_site_label_2
_geom_bond_distance
Cu1 C1 1.886(3)
Cu1 Cl1 2.1216(9)
N1 C1 1.359(4)
N1 C7 1.397(4)
N1 C3 1.410(4)
N2 C1 1.371(4)
N2 C2 1.383(4)
N2 C17 1.438(4)
C2 C3 1.347(5)
C3 C4 1.427(5)
C4 C5 1.343(6)
C5 C6 1.426(5)
C6 C7 1.345(5)
C7 C8 1.486(5)
C8 C9 1.408(5)
C8 C13 1.412(5)
C9 C10 1.388(5)
C9 C14 1.502(5)
C10 C11 1.386(5)
C11 C12 1.370(6)
C11 C15 1.511(6)
C12 C13 1.382(6)
C13 C16 1.521(6)
C17 C18 1.384(5)
C17 C22 1.391(5)
C18 C19 1.377(5)
C19 C20 1.380(5)
C20 C21 1.380(5)
C21 C22 1.384(5)
C22 O1 1.364(4)
C23 O1 1.441(4)
C23 C24 1.500(5)
C24 O2 1.413(4)
C25 O2 1.417(5)
C25 C26 1.503(10)
C25 C26A 1.585(13)
C26 O3 1.391(11)
O3 C27 1.361(12)
C26A O3A 1.388(11)
O3A C27A 1.398(11)
C101 O4 0.906(10)
